data_7213692
loop_
_publ_author_name
'Carter, Korey P.'
'Pope, Simon J. A.'
'Cahill, Christopher L.'

_publ_section_title
;
 A series of Ln-p-chlorobenzoic acid--terpyridine complexes: lanthanide
 contraction effects, supramolecular interactions and luminescent behavior
;
_journal_issue 10
_journal_name_full CrystEngComm
_journal_page_first 1873
_journal_paper_doi 10.1039/c3ce42267d
_journal_volume 16
_journal_year 2014
_chemical_formula_sum 'C36 H25 Cl3 N3 O7 Tm'
_chemical_formula_weight 886.87
_space_group_crystal_system triclinic
_space_group_IT_number 2
_space_group_name_Hall '-P 1'
_space_group_name_H-M_alt 'P -1'
_symmetry_cell_setting triclinic
_symmetry_Int_Tables_number 2
_symmetry_space_group_name_Hall '-P 1'
_symmetry_space_group_name_H-M 'P -1'
_atom_sites_solution_hydrogens mixed
_audit_creation_method SHELXL-2013
_cell_angle_alpha 100.252(5)
_cell_angle_beta 97.701(5)
_cell_angle_gamma 92.426(5)
_cell_formula_units_Z 2
_cell_length_a 8.692(5)
_cell_length_b 13.033(5)
_cell_length_c 14.775(5)
_cell_measurement_reflns_used 28883
_cell_measurement_temperature 100(2)
_cell_measurement_theta_max 50.141
_cell_measurement_theta_min 4.740
_cell_volume 1628.4(13)
_computing_cell_refinement 'SAINT, Bruker-AXS'
_computing_data_collection 'APEX, Bruker-AXS'
_computing_data_reduction 'SAINT, Bruker-AXS'
_computing_molecular_graphics 'Crystal Maker (Palmer, 2009)'
_computing_publication_material 'WINGX (Farrugia, 2012)'
_computing_structure_refinement 'SHELXL-2013 (Sheldrick, 2013)'
_computing_structure_solution 'SHELXS-2013 (Sheldrick, 2013)'
_diffrn_ambient_temperature 100(2)
_diffrn_measured_fraction_theta_full 0.999
_diffrn_measured_fraction_theta_max 0.995
_diffrn_measurement_device_type 'Bruker APEX II CCD'
_diffrn_measurement_method 'omega scans'
_diffrn_radiation_probe x-ray
_diffrn_radiation_type MoK\a
_diffrn_radiation_wavelength 0.71073
_diffrn_reflns_av_unetI/netI 0.0696
_diffrn_reflns_Laue_measured_fraction_full 0.999
_diffrn_reflns_Laue_measured_fraction_max 0.995
_diffrn_reflns_number 28797
_diffrn_reflns_point_group_measured_fraction_full 0.999
_diffrn_reflns_point_group_measured_fraction_max 0.995
_diffrn_reflns_theta_full 25.500
_diffrn_reflns_theta_max 25.591
_diffrn_reflns_theta_min 1.415
_diffrn_source 'fine-focus sealed tube'
_exptl_absorpt_coefficient_mu 3.027
_exptl_absorpt_correction_T_max 0.7453
_exptl_absorpt_correction_T_min 0.6044
_exptl_absorpt_correction_type empirical
_exptl_absorpt_process_details 'TWINABS, Bruker-AXS (2008)'
_exptl_crystal_colour Colorless
_exptl_crystal_density_diffrn 1.809
_exptl_crystal_description Plate
_exptl_crystal_F_000 876
_exptl_crystal_recrystallization_method Hydrothermal
_exptl_crystal_size_max 0.12
_exptl_crystal_size_mid 0.10
_exptl_crystal_size_min 0.05
_refine_diff_density_max 1.129
_refine_diff_density_min -1.347
_refine_diff_density_rms 0.142
_refine_ls_extinction_method none
_refine_ls_goodness_of_fit_ref 0.967
_refine_ls_hydrogen_treatment mixed
_refine_ls_matrix_type full
_refine_ls_number_parameters 459
_refine_ls_number_reflns 6099
_refine_ls_number_restraints 2
_refine_ls_restrained_S_all 0.967
_refine_ls_R_factor_all 0.0472
_refine_ls_R_factor_gt 0.0359
_refine_ls_shift/su_max 0.002
_refine_ls_shift/su_mean 0.000
_refine_ls_structure_factor_coef Fsqd
_refine_ls_weighting_details 'w=1/[\s^2^(Fo^2^)+(0.0329P)^2^] where P=(Fo^2^+2Fc^2^)/3'
_refine_ls_weighting_scheme calc
_refine_ls_wR_factor_gt 0.0722
_refine_ls_wR_factor_ref 0.0754
_reflns_Friedel_coverage 0.000
_reflns_number_gt 5045
_reflns_number_total 6099
_reflns_threshold_expression 'I > 2\s(I)'
_cod_data_source_file c3ce42267d.txt
_cod_data_source_block Compound_10
_cod_database_code 7213692
_shelx_space_group_comment
;
The symmetry employed for this shelxl refinement is uniquely defined
by the following loop, which should always be used as a source of
symmetry information in preference to the above space-group names.
They are only intended as comments.
;
_shelxl_version_number 2013-4

loop_
_space_group_symop_operation_xyz
'x, y, z'
'-x, -y, -z'

loop_
_atom_site_label
_atom_site_type_symbol
_atom_site_fract_x
_atom_site_fract_y
_atom_site_fract_z
_atom_site_U_iso_or_equiv
_atom_site_adp_type
_atom_site_occupancy
_atom_site_site_symmetry_order
_atom_site_calc_flag
_atom_site_refinement_flags_posn
_atom_site_refinement_flags_adp
Tm1 Tm 0.56101(3) 0.51288(2) 0.70171(2) 0.01247(7) Uani 1 1 d . .
O6 O 0.8436(4) 0.5799(3) 0.5026(2) 0.0189(8) Uani 1 1 d . .
O3 O 0.5601(4) 0.3780(2) 0.5611(2) 0.0157(7) Uani 1 1 d . .
O1 O 0.7086(4) 0.6223(2) 0.8409(2) 0.0179(8) Uani 1 1 d . .
O4 O 0.4048(4) 0.3510(2) 0.6610(2) 0.0164(8) Uani 1 1 d . .
O2 O 0.5346(4) 0.6961(2) 0.7551(2) 0.0164(8) Uani 1 1 d . .
C16 C 0.6393(6) 0.7016(4) 0.8237(3) 0.0156(11) Uani 1 1 d . .
C23 C 0.4594(6) 0.3210(3) 0.5875(3) 0.0124(10) Uani 1 1 d . .
N1 N 0.7878(5) 0.4060(3) 0.7237(3) 0.0152(9) Uani 1 1 d . .
O5 O 0.7253(4) 0.5958(2) 0.6292(2) 0.0184(8) Uani 1 1 d . .
OW1 O 0.3730(4) 0.5586(3) 0.5935(2) 0.0159(7) Uani 1 1 d D .
C24 C 0.4068(6) 0.2158(4) 0.5287(3) 0.0149(11) Uani 1 1 d . .
N3 N 0.3380(5) 0.5386(3) 0.7945(2) 0.0119(9) Uani 1 1 d . .
C17 C 0.6818(6) 0.8060(4) 0.8853(3) 0.0157(11) Uani 1 1 d . .
C13 C 0.0899(6) 0.5673(4) 0.8939(3) 0.0213(12) Uani 1 1 d . .
H13 H 0.0068 0.5770 0.9274 0.026 Uiso 1 1 calc R U
N2 N 0.5685(5) 0.4153(3) 0.8357(2) 0.0123(9) Uani 1 1 d . .
C14 C 0.1002(6) 0.6170(4) 0.8191(3) 0.0201(12) Uani 1 1 d . .
H14 H 0.0231 0.6592 0.8004 0.024 Uiso 1 1 calc R U
C5 C 0.8081(6) 0.3496(3) 0.7932(3) 0.0142(11) Uani 1 1 d . .
C10 C 0.4490(6) 0.4168(3) 0.8855(3) 0.0113(10) Uani 1 1 d . .
C15 C 0.2278(6) 0.6022(4) 0.7731(3) 0.0164(11) Uani 1 1 d . .
H15 H 0.2376 0.6382 0.7250 0.020 Uiso 1 1 calc R U
C12 C 0.2041(6) 0.5036(4) 0.9177(3) 0.0166(11) Uani 1 1 d . .
H12 H 0.1997 0.4703 0.9680 0.020 Uiso 1 1 calc R U
C31 C 0.9185(6) 0.7269(4) 0.6208(3) 0.0133(10) Uani 1 1 d . .
C1 C 0.8994(6) 0.4041(4) 0.6683(3) 0.0164(11) Uani 1 1 d . .
H1 H 0.8849 0.4401 0.6191 0.020 Uiso 1 1 calc R U
C18 C 0.8044(6) 0.8204(4) 0.9567(3) 0.0186(11) Uani 1 1 d . .
H18 H 0.8636 0.7646 0.9664 0.022 Uiso 1 1 calc R U
C32 C 0.8687(6) 0.7990(4) 0.6904(3) 0.0173(11) Uani 1 1 d . .
H32 H 0.7755 0.7849 0.7116 0.021 Uiso 1 1 calc R U
C30 C 0.8219(6) 0.6269(3) 0.5808(3) 0.0141(10) Uani 1 1 d . .
C3 C 1.0556(6) 0.2981(4) 0.7525(3) 0.0190(11) Uani 1 1 d . .
H3 H 1.1460 0.2638 0.7632 0.023 Uiso 1 1 calc R U
C4 C 0.9413(6) 0.2958(4) 0.8086(3) 0.0173(11) Uani 1 1 d . .
H4 H 0.9532 0.2583 0.8567 0.021 Uiso 1 1 calc R U
C2 C 1.0332(6) 0.3526(3) 0.6798(3) 0.0175(11) Uani 1 1 d . .
H2 H 1.1069 0.3542 0.6398 0.021 Uiso 1 1 calc R U
C20 C 0.7537(6) 0.9996(4) 0.9973(3) 0.0185(11) Uani 1 1 d . .
C21 C 0.6321(6) 0.9880(4) 0.9253(3) 0.0189(11) Uani 1 1 d . .
H21 H 0.5752 1.0446 0.9146 0.023 Uiso 1 1 calc R U
C6 C 0.6799(6) 0.3479(4) 0.8486(3) 0.0148(11) Uani 1 1 d . .
C8 C 0.5504(6) 0.2823(4) 0.9615(3) 0.0229(12) Uani 1 1 d . .
H8 H 0.5444 0.2375 1.0036 0.028 Uiso 1 1 calc R U
C25 C 0.4726(6) 0.1798(4) 0.4497(3) 0.0201(12) Uani 1 1 d . .
H25 H 0.5473 0.2219 0.4315 0.024 Uiso 1 1 calc R U
C7 C 0.6724(6) 0.2796(4) 0.9102(3) 0.0178(11) Uani 1 1 d . .
H7 H 0.7487 0.2324 0.9169 0.021 Uiso 1 1 calc R U
C28 C 0.2421(7) 0.0557(4) 0.5013(4) 0.0246(13) Uani 1 1 d . .
H28 H 0.1646 0.0144 0.5179 0.030 Uiso 1 1 calc R U
C19 C 0.8409(6) 0.9170(4) 1.0144(3) 0.0201(11) Uani 1 1 d . .
H19 H 0.9222 0.9260 1.0635 0.024 Uiso 1 1 calc R U
C35 C 1.1446(6) 0.8412(4) 0.6260(4) 0.0221(12) Uani 1 1 d . .
H35 H 1.2370 0.8563 0.6043 0.027 Uiso 1 1 calc R U
C29 C 0.2907(6) 0.1545(4) 0.5538(3) 0.0193(11) Uani 1 1 d . .
H29 H 0.2450 0.1795 0.6061 0.023 Uiso 1 1 calc R U
C33 C 0.9565(6) 0.8916(4) 0.7283(3) 0.0198(12) Uani 1 1 d . .
H33 H 0.9230 0.9398 0.7747 0.024 Uiso 1 1 calc R U
C11 C 0.3258(6) 0.4892(3) 0.8664(3) 0.0149(11) Uani 1 1 d . .
C26 C 0.4273(7) 0.0810(4) 0.3976(3) 0.0263(13) Uani 1 1 d . .
H26 H 0.4738 0.0556 0.3457 0.032 Uiso 1 1 calc R U
C9 C 0.4385(6) 0.3515(4) 0.9499(3) 0.0196(12) Uani 1 1 d . .
H9 H 0.3565 0.3550 0.9845 0.023 Uiso 1 1 calc R U
C36 C 1.0558(6) 0.7486(4) 0.5880(3) 0.0194(11) Uani 1 1 d . .
H36 H 1.0887 0.7013 0.5407 0.023 Uiso 1 1 calc R U
C27 C 0.3125(7) 0.0209(4) 0.4238(3) 0.0221(12) Uani 1 1 d . .
C34 C 1.0944(6) 0.9108(4) 0.6962(3) 0.0191(11) Uani 1 1 d . .
C22 C 0.5959(6) 0.8907(4) 0.8692(3) 0.0177(11) Uani 1 1 d . .
H22 H 0.5138 0.8817 0.8205 0.021 Uiso 1 1 calc R U
Cl1 Cl 0.79719(17) 1.12080(9) 1.07046(9) 0.0248(3) Uani 1 1 d . .
Cl3 Cl 1.20910(18) 1.02630(10) 0.74377(9) 0.0320(3) Uani 1 1 d . .
Cl2 Cl 0.2501(2) -0.10123(10) 0.35670(10) 0.0396(4) Uani 1 1 d . .
H37 H 0.404(6) 0.591(4) 0.544(3) 0.029(15) Uiso 1 1 d D .
H38 H 0.293(6) 0.509(4) 0.556(4) 0.07(2) Uiso 1 1 d D .

loop_
_atom_site_aniso_label
_atom_site_aniso_U_11
_atom_site_aniso_U_22
_atom_site_aniso_U_33
_atom_site_aniso_U_23
_atom_site_aniso_U_13
_atom_site_aniso_U_12
Tm1 0.01115(13) 0.01398(11) 0.01240(11) 0.00231(8) 0.00230(8) 0.00082(8)
O6 0.017(2) 0.0221(18) 0.0177(18) 0.0030(15) 0.0040(15) -0.0040(15)
O3 0.014(2) 0.0166(17) 0.0163(17) 0.0035(14) 0.0016(14) -0.0007(14)
O1 0.016(2) 0.0177(18) 0.0222(18) 0.0061(14) 0.0058(15) 0.0042(15)
O4 0.016(2) 0.0198(17) 0.0135(17) 0.0018(14) 0.0059(14) 0.0006(15)
O2 0.016(2) 0.0145(17) 0.0185(18) 0.0016(14) 0.0036(15) -0.0012(14)
C16 0.019(3) 0.013(2) 0.018(3) 0.006(2) 0.010(2) -0.001(2)
C23 0.010(3) 0.015(2) 0.014(2) 0.0058(19) 0.001(2) 0.007(2)
N1 0.016(3) 0.012(2) 0.017(2) 0.0019(16) 0.0031(18) 0.0026(17)
O5 0.017(2) 0.0197(18) 0.0207(18) 0.0058(14) 0.0069(15) 0.0012(15)
OW1 0.013(2) 0.0213(18) 0.0143(17) 0.0054(14) 0.0019(15) 0.0011(15)
C24 0.013(3) 0.014(2) 0.017(2) 0.006(2) -0.003(2) 0.003(2)
N3 0.011(2) 0.0114(19) 0.013(2) 0.0016(16) 0.0037(16) -0.0010(16)
C17 0.020(3) 0.016(2) 0.012(2) 0.0009(19) 0.008(2) -0.002(2)
C13 0.014(3) 0.025(3) 0.024(3) 0.000(2) 0.009(2) 0.002(2)
N2 0.013(2) 0.0105(19) 0.0113(19) 0.0003(15) -0.0015(17) 0.0007(16)
C14 0.015(3) 0.020(3) 0.024(3) 0.001(2) 0.002(2) 0.004(2)
C5 0.017(3) 0.012(2) 0.012(2) 0.0019(18) -0.001(2) -0.002(2)
C10 0.005(3) 0.016(2) 0.012(2) 0.0010(18) 0.0033(19) 0.0000(19)
C15 0.013(3) 0.018(2) 0.018(3) 0.003(2) 0.000(2) 0.004(2)
C12 0.014(3) 0.017(2) 0.020(3) 0.003(2) 0.009(2) 0.005(2)
C31 0.008(3) 0.018(2) 0.014(2) 0.0076(19) -0.002(2) 0.002(2)
C1 0.012(3) 0.019(3) 0.019(3) 0.003(2) 0.007(2) 0.003(2)
C18 0.020(3) 0.017(2) 0.021(3) 0.006(2) 0.006(2) 0.001(2)
C32 0.010(3) 0.023(3) 0.022(3) 0.009(2) 0.005(2) 0.001(2)
C30 0.006(3) 0.016(2) 0.022(3) 0.011(2) -0.002(2) 0.0032(19)
C3 0.017(3) 0.017(2) 0.020(3) -0.007(2) 0.001(2) 0.000(2)
C4 0.014(3) 0.021(3) 0.017(3) 0.006(2) 0.000(2) 0.005(2)
C2 0.016(3) 0.016(2) 0.020(3) -0.001(2) 0.005(2) -0.001(2)
C20 0.023(3) 0.012(2) 0.020(3) 0.003(2) 0.005(2) -0.002(2)
C21 0.020(3) 0.018(3) 0.018(3) 0.004(2) 0.001(2) 0.004(2)
C6 0.013(3) 0.018(2) 0.013(2) 0.0014(19) 0.003(2) 0.001(2)
C8 0.022(3) 0.029(3) 0.023(3) 0.013(2) 0.009(2) 0.006(2)
C25 0.014(3) 0.020(3) 0.025(3) 0.000(2) 0.001(2) 0.000(2)
C7 0.022(3) 0.014(2) 0.021(3) 0.008(2) 0.006(2) 0.008(2)
C28 0.025(4) 0.014(3) 0.034(3) 0.009(2) -0.003(3) -0.005(2)
C19 0.018(3) 0.025(3) 0.017(3) 0.005(2) 0.001(2) 0.006(2)
C35 0.010(3) 0.023(3) 0.037(3) 0.011(2) 0.006(2) -0.001(2)
C29 0.020(3) 0.016(2) 0.021(3) 0.004(2) 0.000(2) 0.005(2)
C33 0.024(3) 0.019(3) 0.017(3) 0.006(2) 0.002(2) 0.004(2)
C11 0.009(3) 0.014(2) 0.017(2) -0.0070(19) 0.001(2) -0.003(2)
C26 0.031(4) 0.026(3) 0.019(3) -0.003(2) 0.001(2) 0.008(3)
C9 0.018(3) 0.025(3) 0.017(3) 0.004(2) 0.008(2) 0.000(2)
C36 0.015(3) 0.025(3) 0.020(3) 0.003(2) 0.008(2) 0.006(2)
C27 0.028(4) 0.012(2) 0.022(3) 0.000(2) -0.010(2) 0.005(2)
C34 0.014(3) 0.018(3) 0.024(3) 0.005(2) 0.001(2) -0.003(2)
C22 0.017(3) 0.019(3) 0.017(3) 0.006(2) 0.000(2) 0.000(2)
Cl1 0.0287(9) 0.0176(6) 0.0252(7) -0.0001(5) -0.0018(6) 0.0034(5)
Cl3 0.0362(10) 0.0245(7) 0.0330(8) 0.0016(6) 0.0056(6) -0.0083(6)
Cl2 0.0480(11) 0.0193(7) 0.0420(9) -0.0052(6) -0.0126(7) 0.0008(7)

loop_
_atom_type_symbol
_atom_type_description
_atom_type_scat_dispersion_real
_atom_type_scat_dispersion_imag
_atom_type_scat_source
C C 0.0033 0.0016 'International Tables Vol C Tables 4.2.6.8 and 6.1.1.4'
H H 0.0000 0.0000 'International Tables Vol C Tables 4.2.6.8 and 6.1.1.4'
N N 0.0061 0.0033 'International Tables Vol C Tables 4.2.6.8 and 6.1.1.4'
O O 0.0106 0.0060 'International Tables Vol C Tables 4.2.6.8 and 6.1.1.4'
Cl Cl 0.1484 0.1585 'International Tables Vol C Tables 4.2.6.8 and 6.1.1.4'
Tm Tm -0.3139 5.2483 'International Tables Vol C Tables 4.2.6.8 and 6.1.1.4'

loop_
_geom_angle_atom_site_label_1
_geom_angle_atom_site_label_2
_geom_angle_atom_site_label_3
_geom_angle
O5 Tm1 OW1 83.85(13)
O5 Tm1 O4 134.17(11)
OW1 Tm1 O4 81.12(12)
O5 Tm1 O2 75.08(11)
OW1 Tm1 O2 75.09(11)
O4 Tm1 O2 139.78(12)
O5 Tm1 O1 82.78(12)
OW1 Tm1 O1 129.07(11)
O4 Tm1 O1 138.36(10)
O2 Tm1 O1 53.98(11)
O5 Tm1 O3 80.86(11)
OW1 Tm1 O3 75.43(11)
O4 Tm1 O3 53.50(11)
O2 Tm1 O3 143.52(11)
O1 Tm1 O3 148.58(12)
O5 Tm1 N1 81.23(13)
OW1 Tm1 N1 144.54(12)
O4 Tm1 N1 86.58(13)
O2 Tm1 N1 130.45(12)
O1 Tm1 N1 80.58(12)
O3 Tm1 N1 70.56(12)
O5 Tm1 N3 143.42(12)
OW1 Tm1 N3 79.28(13)
O4 Tm1 N3 74.75(11)
O2 Tm1 N3 69.33(11)
O1 Tm1 N3 83.13(12)
O3 Tm1 N3 124.78(12)
N1 Tm1 N3 129.08(13)
O5 Tm1 N2 139.44(13)
OW1 Tm1 N2 136.71(13)
O4 Tm1 N2 67.63(11)
O2 Tm1 N2 110.33(11)
O1 Tm1 N2 71.08(11)
O3 Tm1 N2 105.82(11)
N1 Tm1 N2 64.63(13)
N3 Tm1 N2 64.45(13)
O5 Tm1 C16 77.07(13)
OW1 Tm1 C16 101.97(14)
O4 Tm1 C16 148.47(12)
O2 Tm1 C16 26.89(13)
O1 Tm1 C16 27.09(13)
O3 Tm1 C16 157.93(13)
N1 Tm1 C16 105.71(14)
N3 Tm1 C16 75.07(13)
N2 Tm1 C16 91.15(13)
O5 Tm1 C23 107.84(13)
OW1 Tm1 C23 77.34(12)
O4 Tm1 C23 26.47(12)
O2 Tm1 C23 151.79(13)
O1 Tm1 C23 153.17(12)
O3 Tm1 C23 27.03(12)
N1 Tm1 C23 76.96(13)
N3 Tm1 C23 99.80(13)
N2 Tm1 C23 86.02(12)
C16 Tm1 C23 174.84(14)
C23 O3 Tm1 90.8(3)
C16 O1 Tm1 91.0(3)
C23 O4 Tm1 94.7(3)
C16 O2 Tm1 93.1(3)
O2 C16 O1 122.0(4)
O2 C16 C17 118.0(4)
O1 C16 C17 120.1(5)
O2 C16 Tm1 60.0(2)
O1 C16 Tm1 61.9(2)
C17 C16 Tm1 177.1(3)
O4 C23 O3 120.9(4)
O4 C23 C24 120.3(4)
O3 C23 C24 118.7(4)
O4 C23 Tm1 58.8(2)
O3 C23 Tm1 62.2(2)
C24 C23 Tm1 178.0(3)
C1 N1 C5 117.2(4)
C1 N1 Tm1 120.7(3)
C5 N1 Tm1 122.0(3)
C30 O5 Tm1 170.0(3)
Tm1 OW1 H37 120(3)
Tm1 OW1 H38 123(4)
H37 OW1 H38 98(5)
C25 C24 C29 119.8(4)
C25 C24 C23 120.6(4)
C29 C24 C23 119.6(4)
C15 N3 C11 118.2(4)
C15 N3 Tm1 120.2(3)
C11 N3 Tm1 121.6(3)
C18 C17 C22 119.3(4)
C18 C17 C16 121.6(4)
C22 C17 C16 119.1(4)
C12 C13 C14 119.0(5)
C12 C13 H13 120.5
C14 C13 H13 120.5
C10 N2 C6 118.6(4)
C10 N2 Tm1 120.6(3)
C6 N2 Tm1 119.9(3)
C15 C14 C13 118.3(5)
C15 C14 H14 120.8
C13 C14 H14 120.8
N1 C5 C4 121.3(5)
N1 C5 C6 115.8(4)
C4 C5 C6 122.9(4)
N2 C10 C9 121.8(4)
N2 C10 C11 116.9(4)
C9 C10 C11 121.3(4)
N3 C15 C14 123.1(5)
N3 C15 H15 118.5
C14 C15 H15 118.5
C13 C12 C11 119.7(5)
C13 C12 H12 120.2
C11 C12 H12 120.2
C36 C31 C32 119.7(4)
C36 C31 C30 120.4(4)
C32 C31 C30 119.9(4)
N1 C1 C2 124.2(5)
N1 C1 H1 117.9
C2 C1 H1 117.9
C17 C18 C19 121.0(5)
C17 C18 H18 119.5
C19 C18 H18 119.5
C33 C32 C31 120.7(5)
C33 C32 H32 119.7
C31 C32 H32 119.7
O6 C30 O5 124.9(4)
O6 C30 C31 117.4(4)
O5 C30 C31 117.7(4)
C4 C3 C2 118.8(5)
C4 C3 H3 120.6
C2 C3 H3 120.6
C3 C4 C5 120.1(5)
C3 C4 H4 119.9
C5 C4 H4 119.9
C1 C2 C3 118.4(5)
C1 C2 H2 120.8
C3 C2 H2 120.8
C21 C20 C19 121.7(4)
C21 C20 Cl1 119.4(4)
C19 C20 Cl1 118.8(4)
C20 C21 C22 118.9(5)
C20 C21 H21 120.5
C22 C21 H21 120.5
N2 C6 C7 121.6(5)
N2 C6 C5 116.7(4)
C7 C6 C5 121.7(4)
C9 C8 C7 119.4(5)
C9 C8 H8 120.3
C7 C8 H8 120.3
C24 C25 C26 120.2(5)
C24 C25 H25 119.9
C26 C25 H25 119.9
C8 C7 C6 119.3(5)
C8 C7 H7 120.4
C6 C7 H7 120.4
C27 C28 C29 118.2(5)
C27 C28 H28 120.9
C29 C28 H28 120.9
C20 C19 C18 118.5(5)
C20 C19 H19 120.7
C18 C19 H19 120.7
C34 C35 C36 119.5(5)
C34 C35 H35 120.3
C36 C35 H35 120.3
C24 C29 C28 120.6(5)
C24 C29 H29 119.7
C28 C29 H29 119.7
C34 C33 C32 118.8(5)
C34 C33 H33 120.6
C32 C33 H33 120.6
N3 C11 C12 121.7(4)
N3 C11 C10 116.0(4)
C12 C11 C10 122.3(4)
C27 C26 C25 119.2(5)
C27 C26 H26 120.4
C25 C26 H26 120.4
C8 C9 C10 119.2(5)
C8 C9 H9 120.4
C10 C9 H9 120.4
C31 C36 C35 119.8(5)
C31 C36 H36 120.1
C35 C36 H36 120.1
C26 C27 C28 121.9(5)
C26 C27 Cl2 119.6(4)
C28 C27 Cl2 118.5(4)
C33 C34 C35 121.5(5)
C33 C34 Cl3 119.8(4)
C35 C34 Cl3 118.7(4)
C21 C22 C17 120.4(5)
C21 C22 H22 119.8
C17 C22 H22 119.8

loop_
_geom_bond_atom_site_label_1
_geom_bond_atom_site_label_2
_geom_bond_distance
Tm1 O5 2.246(3)
Tm1 OW1 2.303(3)
Tm1 O4 2.396(3)
Tm1 O2 2.409(3)
Tm1 O1 2.450(3)
Tm1 O3 2.469(3)
Tm1 N1 2.481(4)
Tm1 N3 2.520(4)
Tm1 N2 2.531(4)
Tm1 C16 2.777(5)
Tm1 C23 2.792(5)
O6 C30 1.250(6)
O3 C23 1.269(6)
O1 C16 1.265(6)
O4 C23 1.249(5)
O2 C16 1.258(6)
C16 C17 1.498(6)
C23 C24 1.503(6)
N1 C1 1.349(6)
N1 C5 1.363(6)
O5 C30 1.272(6)
OW1 H37 0.96(2)
OW1 H38 0.97(2)
C24 C25 1.383(7)
C24 C29 1.390(7)
N3 C15 1.336(6)
N3 C11 1.350(6)
C17 C18 1.376(7)
C17 C22 1.396(7)
C13 C12 1.369(7)
C13 C14 1.389(7)
C13 H13 0.9300
N2 C10 1.350(6)
N2 C6 1.353(6)
C14 C15 1.379(7)
C14 H14 0.9300
C5 C4 1.392(7)
C5 C6 1.470(7)
C10 C9 1.393(6)
C10 C11 1.489(7)
C15 H15 0.9300
C12 C11 1.382(7)
C12 H12 0.9300
C31 C36 1.383(7)
C31 C32 1.392(7)
C31 C30 1.501(6)
C1 C2 1.373(7)
C1 H1 0.9300
C18 C19 1.387(7)
C18 H18 0.9300
C32 C33 1.385(7)
C32 H32 0.9300
C3 C4 1.379(7)
C3 C2 1.386(7)
C3 H3 0.9300
C4 H4 0.9300
C2 H2 0.9300
C20 C21 1.379(7)
C20 C19 1.382(7)
C20 Cl1 1.743(5)
C21 C22 1.384(7)
C21 H21 0.9300
C6 C7 1.387(6)
C8 C9 1.369(7)
C8 C7 1.382(7)
C8 H8 0.9300
C25 C26 1.390(7)
C25 H25 0.9300
C7 H7 0.9300
C28 C27 1.384(8)
C28 C29 1.396(7)
C28 H28 0.9300
C19 H19 0.9300
C35 C34 1.381(7)
C35 C36 1.390(7)
C35 H35 0.9300
C29 H29 0.9300
C33 C34 1.376(7)
C33 H33 0.9300
C26 C27 1.380(8)
C26 H26 0.9300
C9 H9 0.9300
C36 H36 0.9300
C27 Cl2 1.741(5)
C34 Cl3 1.750(5)
C22 H22 0.9300
